data_4129203
loop_
_publ_author_name
'Yang, Qi-Liang'
'Xing, Yi-Kang'
'Wang, Xiang-Yang'
'Ma, Hong-Xing'
'Weng, Xin-Jun'
'Yang, Xiang'
'Guo, Hai-Ming'
'Mei, Tian-Sheng'

_publ_section_title
;
 Electrochemistry-Enabled Ir-Catalyzed Vinylic C-H Functionalization.
;
_journal_name_full 'Journal of the American Chemical Society'
_journal_paper_doi 10.1021/jacs.9b11915
_journal_year 2019
_chemical_formula_sum 'C24 H18 O3'
_chemical_formula_weight 354.38
_space_group_crystal_system triclinic
_space_group_IT_number 2
_space_group_name_Hall '-P 1'
_space_group_name_H-M_alt 'P -1'
_atom_sites_solution_hydrogens geom
_audit_creation_method SHELXL-2013
_cell_angle_alpha 75.8830(10)
_cell_angle_beta 71.1420(10)
_cell_angle_gamma 61.1390(10)
_cell_formula_units_Z 2
_cell_length_a 10.1182(3)
_cell_length_b 10.2911(4)
_cell_length_c 10.6843(4)
_cell_measurement_reflns_used 6459
_cell_measurement_temperature 293(2)
_cell_measurement_theta_max 54.733
_cell_measurement_theta_min 5.232
_cell_volume 916.85(6)
_computing_cell_refinement 'Bruker SAINT'
_computing_data_collection 'Bruker APEX2'
_computing_data_reduction 'Bruker SAINT'
_computing_molecular_graphics 'Bruker SHELXTL'
_computing_publication_material 'Bruker SHELXTL'
_computing_structure_refinement 'SHELXL-2013 (Sheldrick, 2013)'
_computing_structure_solution 'SHELXS-97 (Sheldrick 2008)'
_diffrn_ambient_temperature 293(2)
_diffrn_measured_fraction_theta_full 0.989
_diffrn_measured_fraction_theta_max 0.989
_diffrn_measurement_device_type 'Bruker APEX-II CCD'
_diffrn_measurement_method '\f and \w scans'
_diffrn_radiation_type MoK\a
_diffrn_radiation_wavelength 0.71073
_diffrn_reflns_av_R_equivalents 0.0299
_diffrn_reflns_av_unetI/netI 0.0261
_diffrn_reflns_Laue_measured_fraction_full 0.989
_diffrn_reflns_Laue_measured_fraction_max 0.989
_diffrn_reflns_limit_h_max 12
_diffrn_reflns_limit_h_min -12
_diffrn_reflns_limit_k_max 12
_diffrn_reflns_limit_k_min -12
_diffrn_reflns_limit_l_max 13
_diffrn_reflns_limit_l_min -13
_diffrn_reflns_number 13459
_diffrn_reflns_point_group_measured_fraction_full 0.989
_diffrn_reflns_point_group_measured_fraction_max 0.989
_diffrn_reflns_theta_full 25.242
_diffrn_reflns_theta_max 25.999
_diffrn_reflns_theta_min 2.369
_exptl_absorpt_coefficient_mu 0.084
_exptl_absorpt_correction_T_max 0.7456
_exptl_absorpt_correction_T_min 0.6903
_exptl_absorpt_correction_type multi-scan
_exptl_absorpt_process_details sadabs
_exptl_crystal_colour yellow
_exptl_crystal_density_diffrn 1.284
_exptl_crystal_description prismatic
_exptl_crystal_F_000 372
_exptl_crystal_size_max 0.200
_exptl_crystal_size_mid 0.170
_exptl_crystal_size_min 0.120
_refine_diff_density_max 0.224
_refine_diff_density_min -0.159
_refine_diff_density_rms 0.036
_refine_ls_extinction_coef 0.19(2)
_refine_ls_extinction_expression Fc^*^=kFc[1+0.001xFc^2^\l^3^/sin(2\q)]^-1/4^
_refine_ls_extinction_method SHELXL
_refine_ls_goodness_of_fit_ref 1.075
_refine_ls_hydrogen_treatment constr
_refine_ls_matrix_type full
_refine_ls_number_parameters 246
_refine_ls_number_reflns 3559
_refine_ls_number_restraints 0
_refine_ls_restrained_S_all 1.075
_refine_ls_R_factor_all 0.0564
_refine_ls_R_factor_gt 0.0453
_refine_ls_shift/su_max 0.000
_refine_ls_shift/su_mean 0.000
_refine_ls_structure_factor_coef Fsqd
_refine_ls_weighting_details 'w=1/[\s^2^(Fo^2^)+(0.0585P)^2^+0.1795P] where P=(Fo^2^+2Fc^2^)/3'
_refine_ls_weighting_scheme calc
_refine_ls_wR_factor_gt 0.1181
_refine_ls_wR_factor_ref 0.1288
_reflns_Friedel_coverage 0.000
_reflns_number_gt 2917
_reflns_number_total 3559
_reflns_threshold_expression 'I > 2\s(I)'
_cod_data_source_file ja9b11915_si_002.cif
_cod_data_source_block d8v18969
_cod_database_code 4129203
_shelx_space_group_comment
; 
The symmetry employed for this shelxl refinement is uniquely defined 
by the following loop, which should always be used as a source of 
symmetry information in preference to the above space-group names. 
They are only intended as comments. 
;
_shelx_estimated_absorpt_t_min 0.983
_shelx_estimated_absorpt_t_max 0.990
_shelxl_version_number 2013-4

loop_
_space_group_symop_operation_xyz
'x, y, z'
'-x, -y, -z'

loop_
_atom_site_label
_atom_site_type_symbol
_atom_site_fract_x
_atom_site_fract_y
_atom_site_fract_z
_atom_site_U_iso_or_equiv
_atom_site_adp_type
_atom_site_occupancy
_atom_site_site_symmetry_order
_atom_site_calc_flag
_atom_site_refinement_flags_posn
_atom_site_refinement_flags_adp
O1 O 0.01866(12) 0.37346(13) 0.42143(11) 0.0580(3) Uani 1 1 d . .
O2 O 0.15969(11) 0.26486(11) 0.56878(9) 0.0453(3) Uani 1 1 d . .
O3 O 0.28576(15) 0.57300(17) -0.18589(11) 0.0747(4) Uani 1 1 d . .
C1 C 0.28834(15) 0.22239(15) 0.61455(14) 0.0417(3) Uani 1 1 d . .
C2 C 0.40924(16) 0.24902(15) 0.53573(14) 0.0417(3) Uani 1 1 d . .
C3 C 0.39881(16) 0.31868(15) 0.40363(14) 0.0434(3) Uani 1 1 d . .
H3 H 0.4814 0.3373 0.3484 0.052 Uiso 1 1 calc R U
C4 C 0.27430(16) 0.35900(15) 0.35472(14) 0.0419(3) Uani 1 1 d . .
C5 C 0.14172(16) 0.33763(16) 0.44373(14) 0.0436(3) Uani 1 1 d . .
C6 C 0.27099(16) 0.41833(16) 0.21441(14) 0.0434(3) Uani 1 1 d . .
C7 C 0.40394(17) 0.35926(18) 0.11370(15) 0.0534(4) Uani 1 1 d . .
H7 H 0.4939 0.2820 0.1357 0.064 Uiso 1 1 calc R U
C8 C 0.40550(19) 0.4126(2) -0.01800(16) 0.0596(5) Uani 1 1 d . .
H8 H 0.4961 0.3716 -0.0836 0.071 Uiso 1 1 calc R U
C9 C 0.27287(19) 0.52670(19) -0.05284(15) 0.0529(4) Uani 1 1 d . .
C10 C 0.13970(19) 0.58664(19) 0.04485(16) 0.0589(5) Uani 1 1 d . .
H10 H 0.0498 0.6635 0.0223 0.071 Uiso 1 1 calc R U
C11 C 0.13937(18) 0.53265(19) 0.17676(16) 0.0563(4) Uani 1 1 d . .
H11 H 0.0485 0.5741 0.2419 0.068 Uiso 1 1 calc R U
C12 C 0.1471(3) 0.6645(3) -0.2294(2) 0.0958(8) Uani 1 1 d . .
H12A H 0.1718 0.6808 -0.3248 0.144 Uiso 1 1 calc R U
H12B H 0.0957 0.7586 -0.1934 0.144 Uiso 1 1 calc R U
H12C H 0.0798 0.6162 -0.1995 0.144 Uiso 1 1 calc R U
C13 C 0.27222(16) 0.14662(17) 0.75086(14) 0.0458(4) Uani 1 1 d . .
C14 C 0.21443(19) 0.04160(19) 0.78428(17) 0.0581(4) Uani 1 1 d . .
H14 H 0.1847 0.0201 0.7210 0.070 Uiso 1 1 calc R U
C15 C 0.2010(2) -0.0310(2) 0.9114(2) 0.0727(6) Uani 1 1 d . .
H15 H 0.1633 -0.1022 0.9332 0.087 Uiso 1 1 calc R U
C16 C 0.2429(2) 0.0011(3) 1.00540(19) 0.0790(6) Uani 1 1 d . .
H16 H 0.2343 -0.0487 1.0907 0.095 Uiso 1 1 calc R U
C17 C 0.2976(2) 0.1063(3) 0.97427(18) 0.0774(6) Uani 1 1 d . .
H17 H 0.3246 0.1287 1.0389 0.093 Uiso 1 1 calc R U
C18 C 0.3128(2) 0.1794(2) 0.84731(16) 0.0614(5) Uani 1 1 d . .
H18 H 0.3503 0.2505 0.8265 0.074 Uiso 1 1 calc R U
C19 C 0.55547(16) 0.20013(16) 0.57660(13) 0.0426(3) Uani 1 1 d . .
C20 C 0.65544(19) 0.05211(19) 0.59419(19) 0.0638(5) Uani 1 1 d . .
H20 H 0.6285 -0.0198 0.5868 0.077 Uiso 1 1 calc R U
C21 C 0.7960(2) 0.0083(2) 0.6227(2) 0.0792(6) Uani 1 1 d . .
H21 H 0.8630 -0.0927 0.6339 0.095 Uiso 1 1 calc R U
C22 C 0.83688(19) 0.1120(2) 0.63460(17) 0.0665(5) Uani 1 1 d . .
H22 H 0.9325 0.0821 0.6519 0.080 Uiso 1 1 calc R U
C23 C 0.7372(2) 0.2599(2) 0.6211(2) 0.0712(5) Uani 1 1 d . .
H23 H 0.7639 0.3309 0.6310 0.085 Uiso 1 1 calc R U
C24 C 0.5968(2) 0.3043(2) 0.59271(19) 0.0643(5) Uani 1 1 d . .
H24 H 0.5290 0.4053 0.5843 0.077 Uiso 1 1 calc R U

loop_
_atom_site_aniso_label
_atom_site_aniso_U_11
_atom_site_aniso_U_22
_atom_site_aniso_U_33
_atom_site_aniso_U_23
_atom_site_aniso_U_13
_atom_site_aniso_U_12
O1 0.0467(6) 0.0725(8) 0.0615(7) 0.0032(5) -0.0240(5) -0.0293(5)
O2 0.0384(5) 0.0519(6) 0.0451(6) -0.0016(4) -0.0126(4) -0.0196(4)
O3 0.0708(8) 0.1091(11) 0.0425(6) 0.0042(6) -0.0211(6) -0.0393(8)
C1 0.0379(7) 0.0424(7) 0.0439(7) -0.0056(6) -0.0133(6) -0.0144(6)
C2 0.0402(7) 0.0426(7) 0.0435(7) -0.0050(6) -0.0133(6) -0.0171(6)
C3 0.0401(7) 0.0450(8) 0.0440(8) -0.0030(6) -0.0112(6) -0.0182(6)
C4 0.0411(7) 0.0382(7) 0.0449(8) -0.0054(6) -0.0134(6) -0.0139(6)
C5 0.0429(7) 0.0437(8) 0.0453(8) -0.0050(6) -0.0162(6) -0.0165(6)
C6 0.0429(7) 0.0440(8) 0.0441(8) -0.0055(6) -0.0145(6) -0.0170(6)
C7 0.0416(8) 0.0599(10) 0.0502(9) -0.0078(7) -0.0143(6) -0.0130(7)
C8 0.0494(9) 0.0766(11) 0.0459(9) -0.0132(8) -0.0084(7) -0.0214(8)
C9 0.0574(9) 0.0668(10) 0.0426(8) -0.0020(7) -0.0177(7) -0.0319(8)
C10 0.0501(9) 0.0622(10) 0.0521(9) 0.0027(7) -0.0201(7) -0.0143(8)
C11 0.0451(8) 0.0586(10) 0.0475(8) -0.0037(7) -0.0109(7) -0.0101(7)
C12 0.0883(15) 0.147(2) 0.0574(11) 0.0148(12) -0.0409(11) -0.0529(15)
C13 0.0371(7) 0.0505(8) 0.0441(8) -0.0030(6) -0.0094(6) -0.0160(6)
C14 0.0532(9) 0.0647(10) 0.0566(9) 0.0017(8) -0.0142(7) -0.0294(8)
C15 0.0653(11) 0.0712(12) 0.0690(12) 0.0128(9) -0.0095(9) -0.0339(10)
C16 0.0672(12) 0.0917(15) 0.0489(10) 0.0157(10) -0.0105(9) -0.0255(11)
C17 0.0723(12) 0.1104(17) 0.0448(10) -0.0033(10) -0.0165(8) -0.0374(12)
C18 0.0627(10) 0.0797(12) 0.0464(9) -0.0060(8) -0.0130(7) -0.0353(9)
C19 0.0402(7) 0.0529(8) 0.0363(7) -0.0029(6) -0.0107(5) -0.0217(6)
C20 0.0546(9) 0.0537(10) 0.0888(13) -0.0237(9) -0.0320(9) -0.0118(8)
C21 0.0567(10) 0.0684(12) 0.1073(16) -0.0307(11) -0.0414(11) -0.0005(9)
C22 0.0452(9) 0.1028(15) 0.0572(10) -0.0133(9) -0.0176(7) -0.0315(10)
C23 0.0784(13) 0.0854(14) 0.0779(12) 0.0138(10) -0.0373(10) -0.0563(12)
C24 0.0714(11) 0.0571(10) 0.0811(12) 0.0135(8) -0.0391(9) -0.0377(9)

loop_
_atom_type_symbol
_atom_type_description
_atom_type_scat_dispersion_real
_atom_type_scat_dispersion_imag
_atom_type_scat_source
C C 0.0033 0.0016 'International Tables Vol C Tables 4.2.6.8 and 6.1.1.4'
H H 0.0000 0.0000 'International Tables Vol C Tables 4.2.6.8 and 6.1.1.4'
O O 0.0106 0.0060 'International Tables Vol C Tables 4.2.6.8 and 6.1.1.4'

loop_
_geom_angle_atom_site_label_1
_geom_angle_atom_site_label_2
_geom_angle_atom_site_label_3
_geom_angle
C1 O2 C5 124.20(11)
C9 O3 C12 117.92(14)
C2 C1 O2 120.33(12)
C2 C1 C13 128.67(12)
O2 C1 C13 110.98(11)
C1 C2 C3 117.56(12)
C1 C2 C19 123.26(12)
C3 C2 C19 119.04(12)
C4 C3 C2 123.35(13)
C4 C3 H3 118.3
C2 C3 H3 118.3
C3 C4 C5 118.12(13)
C3 C4 C6 122.75(13)
C5 C4 C6 119.10(12)
O1 C5 O2 115.84(13)
O1 C5 C4 127.94(13)
O2 C5 C4 116.21(12)
C11 C6 C7 117.18(14)
C11 C6 C4 122.90(13)
C7 C6 C4 119.92(13)
C8 C7 C6 121.51(14)
C8 C7 H7 119.2
C6 C7 H7 119.2
C7 C8 C9 120.17(15)
C7 C8 H8 119.9
C9 C8 H8 119.9
O3 C9 C10 124.52(15)
O3 C9 C8 116.02(14)
C10 C9 C8 119.46(14)
C9 C10 C11 119.96(15)
C9 C10 H10 120.0
C11 C10 H10 120.0
C10 C11 C6 121.73(15)
C10 C11 H11 119.1
C6 C11 H11 119.1
O3 C12 H12A 109.5
O3 C12 H12B 109.5
H12A C12 H12B 109.5
O3 C12 H12C 109.5
H12A C12 H12C 109.5
H12B C12 H12C 109.5
C18 C13 C14 119.11(15)
C18 C13 C1 121.04(14)
C14 C13 C1 119.85(14)
C15 C14 C13 120.06(17)
C15 C14 H14 120.0
C13 C14 H14 120.0
C16 C15 C14 120.31(19)
C16 C15 H15 119.8
C14 C15 H15 119.8
C15 C16 C17 120.18(17)
C15 C16 H16 119.9
C17 C16 H16 119.9
C16 C17 C18 120.29(19)
C16 C17 H17 119.9
C18 C17 H17 119.9
C17 C18 C13 120.05(18)
C17 C18 H18 120.0
C13 C18 H18 120.0
C20 C19 C24 118.12(14)
C20 C19 C2 121.23(14)
C24 C19 C2 120.60(13)
C19 C20 C21 120.78(17)
C19 C20 H20 119.6
C21 C20 H20 119.6
C22 C21 C20 120.40(17)
C22 C21 H21 119.8
C20 C21 H21 119.8
C21 C22 C23 119.81(16)
C21 C22 H22 120.1
C23 C22 H22 120.1
C22 C23 C24 120.01(18)
C22 C23 H23 120.0
C24 C23 H23 120.0
C23 C24 C19 120.82(17)
C23 C24 H24 119.6
C19 C24 H24 119.6

loop_
_geom_bond_atom_site_label_1
_geom_bond_atom_site_label_2
_geom_bond_distance
O1 C5 1.2036(17)
O2 C1 1.3722(16)
O2 C5 1.3843(17)
O3 C9 1.3691(18)
O3 C12 1.416(2)
C1 C2 1.351(2)
C1 C13 1.4734(19)
C2 C3 1.4307(19)
C2 C19 1.4916(18)
C3 C4 1.3592(19)
C3 H3 0.9300
C4 C5 1.453(2)
C4 C6 1.4791(19)
C6 C11 1.387(2)
C6 C7 1.390(2)
C7 C8 1.378(2)
C7 H7 0.9300
C8 C9 1.381(2)
C8 H8 0.9300
C9 C10 1.374(2)
C10 C11 1.383(2)
C10 H10 0.9300
C11 H11 0.9300
C12 H12A 0.9600
C12 H12B 0.9600
C12 H12C 0.9600
C13 C18 1.386(2)
C13 C14 1.387(2)
C14 C15 1.380(2)
C14 H14 0.9300
C15 C16 1.368(3)
C15 H15 0.9300
C16 C17 1.368(3)
C16 H16 0.9300
C17 C18 1.381(2)
C17 H17 0.9300
C18 H18 0.9300
C19 C20 1.369(2)
C19 C24 1.386(2)
C20 C21 1.383(2)
C20 H20 0.9300
C21 C22 1.361(3)
C21 H21 0.9300
C22 C23 1.364(3)
C22 H22 0.9300
C23 C24 1.380(2)
C23 H23 0.9300
C24 H24 0.9300

loop_
_geom_torsion_atom_site_label_1
_geom_torsion_atom_site_label_2
_geom_torsion_atom_site_label_3
_geom_torsion_atom_site_label_4
_geom_torsion
C5 O2 C1 C2 -0.9(2)
C5 O2 C1 C13 -179.60(12)
O2 C1 C2 C3 -1.6(2)
C13 C1 C2 C3 176.85(14)
O2 C1 C2 C19 -177.24(12)
C13 C1 C2 C19 1.2(2)
C1 C2 C3 C4 0.2(2)
C19 C2 C3 C4 176.00(13)
C2 C3 C4 C5 3.5(2)
C2 C3 C4 C6 -174.30(13)
C1 O2 C5 O1 -176.56(13)
C1 O2 C5 C4 4.54(19)
C3 C4 C5 O1 175.62(15)
C6 C4 C5 O1 -6.5(2)
C3 C4 C5 O2 -5.63(19)
C6 C4 C5 O2 172.27(12)
C3 C4 C6 C11 -141.27(16)
C5 C4 C6 C11 40.9(2)
C3 C4 C6 C7 38.6(2)
C5 C4 C6 C7 -139.18(15)
C11 C6 C7 C8 0.4(2)
C4 C6 C7 C8 -179.45(15)
C6 C7 C8 C9 -0.4(3)
C12 O3 C9 C10 -14.5(3)
C12 O3 C9 C8 166.09(19)
C7 C8 C9 O3 179.57(15)
C7 C8 C9 C10 0.1(3)
O3 C9 C10 C11 -179.36(16)
C8 C9 C10 C11 0.1(3)
C9 C10 C11 C6 0.0(3)
C7 C6 C11 C10 -0.3(3)
C4 C6 C11 C10 179.62(15)
C2 C1 C13 C18 45.5(2)
O2 C1 C13 C18 -135.99(15)
C2 C1 C13 C14 -135.06(17)
O2 C1 C13 C14 43.49(18)
C18 C13 C14 C15 -1.3(2)
C1 C13 C14 C15 179.17(15)
C13 C14 C15 C16 0.7(3)
C14 C15 C16 C17 0.4(3)
C15 C16 C17 C18 -0.9(3)
C16 C17 C18 C13 0.2(3)
C14 C13 C18 C17 0.9(2)
C1 C13 C18 C17 -179.63(15)
C1 C2 C19 C20 67.5(2)
C3 C2 C19 C20 -108.06(17)
C1 C2 C19 C24 -115.05(17)
C3 C2 C19 C24 69.36(19)
C24 C19 C20 C21 -2.2(3)
C2 C19 C20 C21 175.32(17)
C19 C20 C21 C22 0.4(3)
C20 C21 C22 C23 1.4(3)
C21 C22 C23 C24 -1.4(3)
C22 C23 C24 C19 -0.5(3)
C20 C19 C24 C23 2.2(3)
C2 C19 C24 C23 -175.28(16)
